data_4318533
loop_
_publ_author_name
'Ming-Liang Tong'
'Yin-Miao Wu'
'Jie Ru'
'Xiao-Ming Chen'
'Ho-Chol Chang'
'Susumu Kitagawa'

_publ_contact_author
;
      Tong, Ming-Liang
      School of Chemistry and Chemical Engineering
      Sun Yat-Sen University
      Guangzhou, 510275
      P. R. China
;
_publ_contact_author_email cestml@zsu.edu.cn
_publ_contact_author_fax '86 20 84112245'
_publ_contact_author_phone 86-20-84113986
_publ_section_title
;
 Pseudo-Polyrotaxane and \b-Sheet Layer-Based Three-Dimensional
 Coordination Polymers Constructed with Silver Salts and Flexible
 Pyridyl-Type Ligands
;
_journal_name_full 'Inorganic Chemistry'
_journal_page_first 4846
_journal_page_last 4848
_journal_paper_doi 10.1021/ic0256922
_journal_volume 41
_journal_year 2002
_chemical_formula_sum 'C26 H40 Ag2 N6 O15'
_chemical_formula_weight 892.38
_chemical_name_systematic
; 
 ? 
;
_space_group_IT_number 15
_symmetry_cell_setting monoclinic
_symmetry_space_group_name_Hall '-C 2yc'
_symmetry_space_group_name_H-M 'C 1 2/c 1'
_atom_sites_solution_hydrogens geom
_atom_sites_solution_primary direct
_atom_sites_solution_secondary difmap
_audit_creation_method SHELXL-97
_cell_angle_alpha 90.00
_cell_angle_beta 121.07(1)
_cell_angle_gamma 90.00
_cell_formula_units_Z 4
_cell_length_a 28.947(8)
_cell_length_b 8.617(3)
_cell_length_c 16.307(6)
_cell_measurement_reflns_used 25
_cell_measurement_temperature 293(2)
_cell_measurement_theta_max 15
_cell_measurement_theta_min 7
_cell_volume 3484(2)
_computing_cell_refinement 'XSCANS (Siemens, 1990)'
_computing_data_collection 'XSCANS (Siemens, 1990)'
_computing_data_reduction 'XSCANS (Siemens, 1990)'
_computing_molecular_graphics 'ORTEP-II (Johnson, 1976)'
_computing_publication_material 'SHELXL-97 (Sheldrick, 1997)'
_computing_structure_refinement 'SHELXL-97 (Sheldrick, 1997)'
_computing_structure_solution 'SHELXS-97 (Sheldrick, 1997)'
_diffrn_ambient_temperature 293(2)
_diffrn_measured_fraction_theta_full 0.914
_diffrn_measured_fraction_theta_max 0.914
_diffrn_measurement_device_type 'Siemens R3m'
_diffrn_measurement_method '\w scan'
_diffrn_radiation_monochromator graphite
_diffrn_radiation_source 'fine-focus sealed tube'
_diffrn_radiation_type MoK\a
_diffrn_radiation_wavelength 0.71073
_diffrn_reflns_av_R_equivalents 0.0000
_diffrn_reflns_av_sigmaI/netI 0.0567
_diffrn_reflns_limit_h_max 37
_diffrn_reflns_limit_h_min -31
_diffrn_reflns_limit_k_max 9
_diffrn_reflns_limit_k_min -11
_diffrn_reflns_limit_l_max 20
_diffrn_reflns_limit_l_min -20
_diffrn_reflns_number 3894
_diffrn_reflns_theta_full 27.48
_diffrn_reflns_theta_max 27.48
_diffrn_reflns_theta_min 3.10
_diffrn_standards_decay_% none
_diffrn_standards_interval_count 150
_diffrn_standards_number 2
_exptl_absorpt_coefficient_mu 1.200
_exptl_absorpt_correction_T_max 0.784
_exptl_absorpt_correction_T_min 0.652
_exptl_absorpt_correction_type psi-scan
_exptl_absorpt_process_details 'North et al., 1968'
_exptl_crystal_colour colorless
_exptl_crystal_density_diffrn 1.701
_exptl_crystal_density_method 'not measured'
_exptl_crystal_description polyhedral
_exptl_crystal_F_000 1808
_exptl_crystal_size_max 0.30
_exptl_crystal_size_mid 0.26
_exptl_crystal_size_min 0.12
_refine_diff_density_max 0.834
_refine_diff_density_min -0.568
_refine_diff_density_rms 0.093
_refine_ls_extinction_method none
_refine_ls_goodness_of_fit_ref 0.930
_refine_ls_hydrogen_treatment mixed
_refine_ls_matrix_type full
_refine_ls_number_parameters 222
_refine_ls_number_reflns 3894
_refine_ls_number_restraints 0
_refine_ls_restrained_S_all 0.930
_refine_ls_R_factor_all 0.0902
_refine_ls_R_factor_gt 0.0513
_refine_ls_shift/su_max 0.000
_refine_ls_shift/su_mean 0.000
_refine_ls_structure_factor_coef Fsqd
_refine_ls_weighting_details 'calc w=1/[\s^2^(Fo^2^)+(0.0834P)^2^] where P=(Fo^2^+2Fc^2^)/3'
_refine_ls_weighting_scheme calc
_refine_ls_wR_factor_gt 0.1256
_refine_ls_wR_factor_ref 0.1441
_reflns_number_gt 2443
_reflns_number_total 3894
_reflns_threshold_expression 'I > 2\s(I)'
_cod_data_source_file ic0256922_s1_1.cif
_cod_data_source_block complex_2
_cod_depositor_comments
;
The following automatic conversions were performed:

'_symmetry_cell_setting' value 'Monoclinic' changed to 'monoclinic'
according to the built-in table from CIF Core dictionary named
'cif_core.dic' version 2.4.1 from 2010-06-29.

Automatic conversion script
Id: cif_fix_values 1646 2011-03-28 12:23:43Z adriana 
;
_cod_database_code 4318533

loop_
_symmetry_equiv_pos_as_xyz
'x, y, z'
'-x, y, -z+1/2'
'x+1/2, y+1/2, z'
'-x+1/2, y+1/2, -z+1/2'
'-x, -y, -z'
'x, -y, z-1/2'
'-x+1/2, -y+1/2, -z'
'x+1/2, -y+1/2, z-1/2'

loop_
_atom_site_label
_atom_site_type_symbol
_atom_site_fract_x
_atom_site_fract_y
_atom_site_fract_z
_atom_site_U_iso_or_equiv
_atom_site_adp_type
_atom_site_occupancy
_atom_site_calc_flag
_atom_site_refinement_flags
_atom_site_disorder_assembly
_atom_site_disorder_group
Ag1 Ag 0.030901(15) 0.15784(5) 0.05015(3) 0.05925(19) Uani 1 d . . .
O1 O 0.30720(15) -0.0973(5) 0.1956(3) 0.0663(10) Uani 1 d . . .
O2 O 0.03518(16) 0.2283(4) 0.2115(3) 0.0658(10) Uani 1 d . . .
O3 O -0.00980(14) 0.0113(4) 0.1514(2) 0.0590(9) Uani 1 d . . .
N1 N 0.10704(14) 0.0320(4) 0.1181(3) 0.0462(9) Uani 1 d . . .
N2 N 0.29979(15) -0.1620(4) 0.3214(3) 0.0485(10) Uani 1 d . . .
H2 H 0.3113 -0.1482 0.3805 0.080 Uiso 1 d R . .
N3 N 0.46401(14) 0.1866(4) 0.4589(3) 0.0466(10) Uani 1 d . . .
C1 C 0.13539(19) 0.0212(6) 0.2125(4) 0.0543(12) Uani 1 d . . .
H1A H 0.1229 0.0758 0.2487 0.080 Uiso 1 d R . .
C2 C 0.18211(19) -0.0660(6) 0.2618(4) 0.0535(12) Uani 1 d . . .
H2A H 0.2019 -0.0697 0.3305 0.080 Uiso 1 d R . .
C3 C 0.20003(16) -0.1477(5) 0.2108(3) 0.0422(10) Uani 1 d . . .
C4 C 0.17122(19) -0.1339(6) 0.1131(4) 0.0522(12) Uani 1 d . . .
H4A H 0.1831 -0.1869 0.0755 0.080 Uiso 1 d R . .
C5 C 0.12539(18) -0.0449(6) 0.0698(3) 0.0510(12) Uani 1 d . . .
H5A H 0.1054 -0.0384 0.0012 0.080 Uiso 1 d R . .
C6 C 0.25016(18) -0.2497(6) 0.2625(4) 0.0577(13) Uani 1 d . . .
H6A H 0.2455 -0.3242 0.3015 0.080 Uiso 1 d R . .
H6B H 0.2538 -0.3058 0.2153 0.080 Uiso 1 d R . .
C7 C 0.32493(18) -0.0934(5) 0.2829(3) 0.0452(11) Uani 1 d . . .
C8 C 0.37519(17) -0.0038(5) 0.3473(3) 0.0427(10) Uani 1 d . . .
C9 C 0.39972(19) -0.0014(6) 0.4454(3) 0.0533(12) Uani 1 d . . .
H9A H 0.3867 -0.0667 0.4768 0.080 Uiso 1 d R . .
C10 C 0.4432(2) 0.0951(6) 0.4978(4) 0.0552(13) Uani 1 d . . .
H10A H 0.4597 0.0962 0.5662 0.080 Uiso 1 d R . .
C11 C 0.39732(19) 0.0893(6) 0.3065(4) 0.0498(11) Uani 1 d . . .
H11A H 0.3822 0.0877 0.2385 0.080 Uiso 1 d R . .
C12 C 0.4404(2) 0.1827(6) 0.3629(4) 0.0513(12) Uani 1 d . . .
H12A H 0.4546 0.2479 0.3333 0.080 Uiso 1 d R . .
C13 C 0.00694(18) 0.1179(5) 0.2111(3) 0.0444(11) Uani 1 d . . .
O1W O 0.0000 0.5087(6) 0.2500 0.0664(14) Uani 1 d S . .
H1W H 0.0218 0.4617 0.2383 0.080 Uiso 1 d R . .
O2W O -0.06954(16) 0.7578(5) 0.1424(3) 0.0812(12) Uani 1 d . . .
H2WA H -0.0504 0.6762 0.1636 0.080 Uiso 1 d R . .
H2WB H -0.0481 0.8121 0.1331 0.080 Uiso 1 d R . .
O3W O 0.32333(18) 0.2344(7) 0.0109(3) 0.0955(14) Uani 1 d . . .
H3WA H 0.3566 0.2416 0.0535 0.080 Uiso 1 d R . .
H3WB H 0.3088 0.1461 0.0049 0.080 Uiso 1 d R . .
O4W O 0.2450(3) 0.0283(9) 0.0085(4) 0.185(4) Uani 1 d . . .
H4WA H 0.2631 -0.0063 0.0655 0.080 Uiso 1 d R . .
H4WB H 0.2681 0.0891 0.0085 0.080 Uiso 1 d R . .
O5W O 0.3687(3) -0.1993(13) 0.1034(5) 0.231(6) Uani 1 d . . .
H5WA H 0.3475 -0.1723 0.1223 0.080 Uiso 1 d R . .
H5WB H 0.3986 -0.2243 0.1525 0.080 Uiso 1 d R . .

loop_
_atom_site_aniso_label
_atom_site_aniso_U_11
_atom_site_aniso_U_22
_atom_site_aniso_U_33
_atom_site_aniso_U_23
_atom_site_aniso_U_13
_atom_site_aniso_U_12
Ag1 0.0408(2) 0.0609(3) 0.0684(3) 0.0100(2) 0.0227(2) 0.01360(18)
O1 0.057(2) 0.076(2) 0.052(2) -0.0078(19) 0.0187(19) -0.0093(19)
O2 0.073(3) 0.061(2) 0.081(3) -0.007(2) 0.052(2) -0.013(2)
O3 0.063(2) 0.059(2) 0.055(2) -0.0051(18) 0.0299(19) -0.0068(18)
N1 0.0301(18) 0.047(2) 0.055(2) 0.0049(19) 0.0172(18) 0.0010(16)
N2 0.0327(19) 0.046(2) 0.054(2) 0.0008(18) 0.0131(18) -0.0045(17)
N3 0.035(2) 0.044(2) 0.057(3) -0.0034(18) 0.0207(19) -0.0020(16)
C1 0.044(3) 0.057(3) 0.057(3) -0.002(2) 0.023(3) 0.001(2)
C2 0.039(3) 0.054(3) 0.055(3) 0.000(2) 0.015(2) -0.007(2)
C3 0.028(2) 0.031(2) 0.056(3) -0.001(2) 0.013(2) -0.0071(17)
C4 0.041(3) 0.055(3) 0.059(3) -0.002(2) 0.025(3) -0.001(2)
C5 0.037(2) 0.060(3) 0.048(3) 0.003(2) 0.017(2) 0.003(2)
C6 0.033(2) 0.038(3) 0.076(3) -0.002(2) 0.010(2) -0.0013(19)
C7 0.035(2) 0.037(2) 0.052(3) 0.003(2) 0.014(2) 0.0084(19)
C8 0.031(2) 0.038(2) 0.052(3) 0.002(2) 0.017(2) 0.0077(18)
C9 0.045(3) 0.058(3) 0.047(3) 0.016(2) 0.016(2) -0.007(2)
C10 0.051(3) 0.056(3) 0.047(3) 0.004(2) 0.018(2) -0.013(2)
C11 0.045(3) 0.059(3) 0.051(3) -0.004(2) 0.029(2) 0.004(2)
C12 0.045(3) 0.060(3) 0.055(3) -0.003(2) 0.030(2) -0.007(2)
C13 0.033(2) 0.046(3) 0.051(3) 0.004(2) 0.019(2) 0.0055(19)
O1W 0.072(4) 0.053(3) 0.081(4) 0.000 0.045(3) 0.000
O2W 0.059(2) 0.065(3) 0.094(3) 0.013(2) 0.021(2) -0.006(2)
O3W 0.065(3) 0.135(4) 0.075(3) -0.003(3) 0.028(2) -0.005(3)
O4W 0.167(6) 0.286(10) 0.120(5) 0.110(6) 0.088(5) 0.106(7)
O5W 0.169(8) 0.415(17) 0.122(6) 0.037(7) 0.084(6) 0.113(9)

loop_
_atom_type_symbol
_atom_type_description
_atom_type_scat_dispersion_real
_atom_type_scat_dispersion_imag
_atom_type_scat_source
C C 0.0033 0.0016 'International Tables Vol C Tables 4.2.6.8 and 6.1.1.4'
H H 0.0000 0.0000 'International Tables Vol C Tables 4.2.6.8 and 6.1.1.4'
N N 0.0061 0.0033 'International Tables Vol C Tables 4.2.6.8 and 6.1.1.4'
O O 0.0106 0.0060 'International Tables Vol C Tables 4.2.6.8 and 6.1.1.4'
Ag Ag -0.8971 1.1015 'International Tables Vol C Tables 4.2.6.8 and 6.1.1.4'

loop_
_geom_angle_atom_site_label_1
_geom_angle_atom_site_label_2
_geom_angle_atom_site_label_3
_geom_angle
_geom_angle_site_symmetry_1
_geom_angle_site_symmetry_3
_geom_angle_publ_flag
N1 Ag1 N3 163.62(15) . 8_455 ?
N1 Ag1 O2 95.34(14) . . ?
N3 Ag1 O2 96.12(14) 8_455 . ?
N1 Ag1 Ag1 89.36(10) . 5 ?
N3 Ag1 Ag1 96.20(10) 8_455 5 ?
O2 Ag1 Ag1 115.52(8) . 5 ?
C13 O2 Ag1 97.2(3) . . ?
C1 N1 C5 117.1(4) . . ?
C1 N1 Ag1 119.0(3) . . ?
C5 N1 Ag1 123.7(3) . . ?
C7 N2 C6 121.0(4) . . ?
C7 N2 H2 119.0 . . ?
C6 N2 H2 119.7 . . ?
C10 N3 C12 117.1(4) . . ?
C10 N3 Ag1 119.8(3) . 8_556 ?
C12 N3 Ag1 123.1(3) . 8_556 ?
N1 C1 C2 123.2(5) . . ?
N1 C1 H1A 118.5 . . ?
C2 C1 H1A 118.3 . . ?
C3 C2 C1 119.0(5) . . ?
C3 C2 H2A 120.2 . . ?
C1 C2 H2A 120.7 . . ?
C4 C3 C2 117.7(4) . . ?
C4 C3 C6 121.8(4) . . ?
C2 C3 C6 120.5(4) . . ?
C3 C4 C5 119.6(5) . . ?
C3 C4 H4A 119.8 . . ?
C5 C4 H4A 120.6 . . ?
N1 C5 C4 123.3(5) . . ?
N1 C5 H5A 118.5 . . ?
C4 C5 H5A 118.2 . . ?
N2 C6 C3 113.5(4) . . ?
N2 C6 H6A 109.7 . . ?
C3 C6 H6A 109.4 . . ?
N2 C6 H6B 108.0 . . ?
C3 C6 H6B 108.3 . . ?
H6A C6 H6B 107.7 . . ?
O1 C7 N2 122.0(4) . . ?
O1 C7 C8 119.8(4) . . ?
N2 C7 C8 118.1(4) . . ?
C9 C8 C11 117.3(4) . . ?
C9 C8 C7 123.8(4) . . ?
C11 C8 C7 118.8(4) . . ?
C8 C9 C10 119.3(4) . . ?
C8 C9 H9A 120.2 . . ?
C10 C9 H9A 120.5 . . ?
N3 C10 C9 123.6(5) . . ?
N3 C10 H10A 118.0 . . ?
C9 C10 H10A 118.4 . . ?
C12 C11 C8 120.2(5) . . ?
C12 C11 H11A 120.0 . . ?
C8 C11 H11A 119.7 . . ?
N3 C12 C11 122.4(4) . . ?
N3 C12 H12A 118.6 . . ?
C11 C12 H12A 119.0 . . ?
O3 C13 O2 123.8(4) . . ?
O3 C13 C13 119.5(3) . 2 ?
O2 C13 C13 116.7(4) . 2 ?
H2WA O2W H2WB 98.4 . . ?
H3WA O3W H3WB 116.4 . . ?
H4WA O4W H4WB 100.1 . . ?
H5WA O5W H5WB 107.7 . . ?

loop_
_geom_bond_atom_site_label_1
_geom_bond_atom_site_label_2
_geom_bond_distance
_geom_bond_site_symmetry_2
_geom_bond_publ_flag
Ag1 N1 2.177(4) . ?
Ag1 N3 2.187(4) 8_455 ?
Ag1 O2 2.641(4) . ?
Ag1 Ag1 3.2023(12) 5 ?
O1 C7 1.239(6) . ?
O2 C13 1.252(6) . ?
O3 C13 1.241(6) . ?
N1 C1 1.322(6) . ?
N1 C5 1.331(6) . ?
N2 C7 1.321(6) . ?
N2 C6 1.460(6) . ?
N2 H2 0.8500 . ?
N3 C10 1.335(6) . ?
N3 C12 1.348(6) . ?
N3 Ag1 2.187(4) 8_556 ?
C1 C2 1.385(6) . ?
C1 H1A 0.9601 . ?
C2 C3 1.379(7) . ?
C2 H2A 0.9600 . ?
C3 C4 1.370(7) . ?
C3 C6 1.525(6) . ?
C4 C5 1.371(6) . ?
C4 H4A 0.9599 . ?
C5 H5A 0.9599 . ?
C6 H6A 0.9601 . ?
C6 H6B 0.9598 . ?
C7 C8 1.496(6) . ?
C8 C9 1.375(6) . ?
C8 C11 1.392(7) . ?
C9 C10 1.377(7) . ?
C9 H9A 0.9600 . ?
C10 H10A 0.9600 . ?
C11 C12 1.366(7) . ?
C11 H11A 0.9599 . ?
C12 H12A 0.9601 . ?
C13 C13 1.515(9) 2 ?
O1W H1W 0.8510 . ?
O2W H2WA 0.8500 . ?
O2W H2WB 0.8501 . ?
O3W H3WA 0.8501 . ?
O3W H3WB 0.8500 . ?
O4W H4WA 0.8500 . ?
O4W H4WB 0.8501 . ?
O5W H5WA 0.8500 . ?
O5W H5WB 0.8500 . ?

loop_
_geom_hbond_atom_site_label_D
_geom_hbond_atom_site_label_H
_geom_hbond_atom_site_label_A
_geom_hbond_distance_DH
_geom_hbond_distance_HA
_geom_hbond_distance_DA
_geom_hbond_angle_DHA
_geom_hbond_site_symmetry_A
N2 H2 O3W 0.85 2.11 2.870(6) 149.2 6_556
O1W H1W O2 0.85 2.14 2.815(6) 136.7 .
O2W H2WA O1W 0.85 2.02 2.845(6) 163.6 .
O2W H2WB O3 0.85 1.98 2.743(5) 148.5 1_565
O3W H3WA O2W 0.85 1.87 2.719(6) 177.2 3_545
O3W H3WB O4W 0.85 2.13 2.864(9) 143.7 .
O4W H4WA O1 0.85 1.99 2.837(6) 176.4 .
O4W H4WB O3W 0.85 2.01 2.864(9) 178.9 .
O5W H5WA O1 0.85 2.15 2.994(8) 169.4 .
O5W H5WB O2 0.85 2.09 2.928(9) 168.4 4_545
